data_4324146
loop_
_publ_author_name
'Wei-Xiong Zhang'
'Wei Xue'
'Xiao-Ming Chen'

_publ_section_title
;
 Flexible Mixed-Spin Kagom\'e Coordination Polymers with Reversible
 Magnetism Triggered by Dehydration and Rehydration
;
_journal_name_full 'Inorganic Chemistry'
_journal_page_first 309
_journal_page_last 316
_journal_paper_doi 10.1021/ic101948q
_journal_volume 50
_journal_year 2011
_chemical_formula_sum 'C8 Cu2 Mn N6 O8'
_chemical_formula_weight 490.15
_space_group_IT_number 12
_symmetry_cell_setting monoclinic
_symmetry_Int_Tables_number 12
_symmetry_space_group_name_Hall '-C 2y'
_symmetry_space_group_name_H-M 'C 1 2/m 1'
_audit_creation_date 2010-08-10
_audit_creation_method 'Materials Studio'
_cell_angle_alpha 90.0000
_cell_angle_beta 118.367(4)
_cell_angle_gamma 90.0000
_cell_formula_units_Z 2
_cell_length_a 7.091(4)
_cell_length_b 12.198(6)
_cell_length_c 7.592(4)
_cell_measurement_temperature 503(2)
_cell_volume 577.8(5)
_diffrn_ambient_temperature 503(2)
_diffrn_radiation_type CuK\a
_diffrn_radiation_wavelength 1.5418
_exptl_crystal_density_diffrn 2.817
_cod_data_source_file ic101948q_si_005.cif
_cod_data_source_block 120-Reitveld_Cu2Mn-100809
_cod_database_code 4324146

loop_
_symmetry_equiv_pos_as_xyz
x,y,z
-x,y,-z
-x,-y,-z
x,-y,z
x+1/2,y+1/2,z
-x+1/2,y+1/2,-z
-x+1/2,-y+1/2,-z
x+1/2,-y+1/2,z

loop_
_atom_site_label
_atom_site_type_symbol
_atom_site_fract_x
_atom_site_fract_y
_atom_site_fract_z
_atom_site_U_iso_or_equiv
_atom_site_adp_type
_atom_site_occupancy
Mn1 Mn 0.00000 0.00000 0.50000 0.0637(8) Uiso 1.00
Cu1 Cu 0.25000 0.25000 0.00000 0.0637(8) Uiso 1.00
C1 C 0.1885(3) 0.14439 0.2732(5) 0.0637(8) Uiso 1.00
C2 C 0.2327(3) 0.05645 0.1605(5) 0.0637(8) Uiso 1.00
N1 N 0.2871(3) 0.09108 0.0185(5) 0.0637(8) Uiso 1.00
N2 N 0.3002(3) 0.00000 -0.0800(5) 0.0637(8) Uiso 1.00
O1 O 0.1896(8) 0.24294(2) 0.2323(6) 0.0637(8) Uiso 1.00
O2 O 0.1618(7) 0.10981(4) 0.4206(7) 0.0637(8) Uiso 1.00

loop_
_geom_bond_atom_site_label_1
_geom_bond_atom_site_label_2
_geom_bond_distance
_geom_bond_site_symmetry_2
C1 O1 1.242 .
C1 O2 1.291 .
C1 C2 1.495 .
C2 N1 1.373 .
C2 C2 1.377 4_565
N1 N2 1.367 .
N2 N1 1.367 4_565
